data_2103755
loop_
_publ_author_name
'Yasui, Masanori'
'Ishikawa, Yoshimitsu'
'Ishida, Takayuki'
'Nogami, Takashi'
'Iwasaki, Fujiko'

_publ_section_title
;
 Bis(hfac)-copper(II) complexes bridged by pyrimidines showing magnetic
 interactions
;
_journal_issue 6
_journal_name_full 'Acta Crystallographica Section B'
_journal_page_first 772
_journal_page_last 779
_journal_paper_doi 10.1107/S0108768101013568
_journal_volume 57
_journal_year 2001
_chemical_formula_moiety 'Cu, 2(C5 H1 F6 O2), C8 H6 N2'
_chemical_formula_sum 'C18 H8 Cu F12 N2 O4'
_chemical_formula_weight 607.80
_chemical_name_common
;
bis(1,1,1,5,5,5-hexafluoropentane-2,4-dionato)-bis(quinazoline)copper(II)
;
_chemical_name_systematic
;
catena-bis(1,1,1,5,5,5-hexafluoropentane-2,4-dionato)[m-quinazoline-N1:N3]
copper(II)
;
_space_group_IT_number 14
_symmetry_cell_setting monoclinic
_symmetry_space_group_name_Hall '-P 2yn'
_symmetry_space_group_name_H-M 'P 1 21/n 1'
_cell_angle_alpha 90
_cell_angle_beta 102.42(2)
_cell_angle_gamma 90
_cell_formula_units_Z 4
_cell_length_a 12.023(5)
_cell_length_b 11.920(4)
_cell_length_c 15.065(4)
_cell_measurement_reflns_used 25
_cell_measurement_temperature 120
_cell_measurement_theta_max 15.9
_cell_measurement_theta_min 12.9
_cell_volume 2108.5(13)
_computing_cell_refinement 'AFC Diffractometer Control (Rigaku, 1994)'
_computing_data_collection 'AFC Diffractometer Control (Rigaku, 1994)'
_computing_data_reduction 'teXsan (MSC, 1992)'
_computing_molecular_graphics 'ORTEP II (Johnson,1976)'
_computing_publication_material 'SHELXL-97 (Sheldrick, 1997)'
_computing_structure_refinement 'SHELXL-97 (Sheldrick, 1997)'
_computing_structure_solution 'SAPI91 (Fan Hai-Fu, 1991)'
_diffrn_ambient_temperature 120
_diffrn_measured_fraction_theta_full .953
_diffrn_measured_fraction_theta_max .953
_diffrn_measurement_device_type 'Rigaku AFC7R'
_diffrn_measurement_method \w-2\q
_diffrn_radiation_monochromator graphite
_diffrn_radiation_source 'rotating anode'
_diffrn_radiation_type 'Mo K\a'
_diffrn_radiation_wavelength .71073
_diffrn_reflns_av_R_equivalents .0382
_diffrn_reflns_av_sigmaI/netI .0493
_diffrn_reflns_limit_h_max 15
_diffrn_reflns_limit_h_min 0
_diffrn_reflns_limit_k_max 0
_diffrn_reflns_limit_k_min -15
_diffrn_reflns_limit_l_max 19
_diffrn_reflns_limit_l_min -19
_diffrn_reflns_number 5064
_diffrn_reflns_theta_full 27.50
_diffrn_reflns_theta_max 27.50
_diffrn_reflns_theta_min 2.20
_diffrn_standards_decay_% 2.28
_diffrn_standards_interval_count 150
_diffrn_standards_number 3
_exptl_absorpt_coefficient_mu 1.172
_exptl_absorpt_correction_T_max .894
_exptl_absorpt_correction_T_min .799
_exptl_absorpt_correction_type numerical
_exptl_absorpt_process_details '(Coppens, et al. 1965)'
_exptl_crystal_colour green
_exptl_crystal_density_diffrn 1.915
_exptl_crystal_density_meas ?
_exptl_crystal_description pillar
_exptl_crystal_F_000 1196
_exptl_crystal_size_max .210
_exptl_crystal_size_mid .200
_exptl_crystal_size_min .100
_refine_diff_density_max 1.236
_refine_diff_density_min -1.004
_refine_ls_extinction_method none
_refine_ls_goodness_of_fit_ref 1.023
_refine_ls_hydrogen_treatment refall
_refine_ls_matrix_type full
_refine_ls_number_parameters 369
_refine_ls_number_reflns 4838
_refine_ls_number_restraints 0
_refine_ls_restrained_S_all 1.023
_refine_ls_R_factor_all .0779
_refine_ls_R_factor_gt .0454
_refine_ls_shift/su_max .000
_refine_ls_shift/su_mean .000
_refine_ls_structure_factor_coef Fsqd
_refine_ls_weighting_details 'w=1/[\s^2^(Fo^2^)+(0.0599P)^2^+2.1059P] where P=(Fo^2^+2Fc^2^)/3'
_refine_ls_weighting_scheme calc
_refine_ls_wR_factor_ref .1346
_reflns_number_gt 3317
_reflns_number_total 4838
_reflns_threshold_expression >2sigma(I)
_cod_data_source_file oa0036.cif
_cod_data_source_block 3b
_cod_original_cell_volume 2108.4(13)
_cod_original_sg_symbol_H-M P21/n
_cod_original_formula_sum 'C18 H8 Cu1 F12 N2 O4 '
_cod_database_code 2103755
_cod_database_fobs_code 2103755

loop_
_symmetry_equiv_pos_as_xyz
'x, y, z'
'-x+1/2, y+1/2, -z+1/2'
'-x, -y, -z'
'x+1/2, -y+1/2, z+1/2'

loop_
_atom_site_label
_atom_site_fract_x
_atom_site_fract_y
_atom_site_fract_z
_atom_site_U_iso_or_equiv
_atom_site_adp_type
_atom_site_calc_flag
_atom_site_refinement_flags
_atom_site_occupancy
_atom_site_type_symbol
Cu1 .0000 .0000 .0000 .02184(14) Uani d S 1 Cu
Cu2 .0000 .5000 .0000 .03039(17) Uani d S 1 Cu
O1 -.1137(2) .0949(2) .04625(16) .0311(5) Uani d . 1 O
O2 .0570(2) -.0620(2) .13912(18) .0373(6) Uani d . 1 O
O3 .1354(2) .5798(2) .06508(16) .0325(6) Uani d . 1 O
O4 -.0306(2) .4385(2) .11364(16) .0334(6) Uani d . 1 O
N1 .1065(2) .1354(2) .01374(19) .0273(6) Uani d . 1 N
N2 .1122(2) .3328(3) -.0132(2) .0304(6) Uani d . 1 N
C1 -.1447(3) .0818(3) .1211(2) .0271(7) Uani d . 1 C
C2 -.1025(3) .0101(3) .1920(2) .0286(7) Uani d . 1 C
C3 -.0077(3) -.0594(3) .1937(2) .0314(8) Uani d . 1 C
C4 -.2475(3) .1548(3) .1271(3) .0356(8) Uani d . 1 C
C5 .0211(4) -.1471(4) .2689(3) .0416(9) Uani d . 1 C
C6 .1716(3) .5785(3) .1501(2) .0262(7) Uani d . 1 C
C7 .1268(3) .5225(3) .2149(2) .0291(7) Uani d . 1 C
C8 .0284(3) .4581(3) .1917(2) .0259(7) Uani d . 1 C
C9 .2788(3) .6502(3) .1806(2) .0307(7) Uani d . 1 C
C10 -.0195(3) .4032(3) .2677(2) .0301(7) Uani d . 1 C
C11 .0610(3) .2406(3) .0030(2) .0290(7) Uani d . 1 C
C12 .2161(3) .1267(3) .0131(2) .0280(7) Uani d . 1 C
C13 .2800(3) .2179(3) -.0050(2) .0277(7) Uani d . 1 C
C14 .3964(3) .2078(4) -.0124(3) .0341(8) Uani d . 1 C
C15 .4497(3) .2979(4) -.0368(2) .0366(9) Uani d . 1 C
C16 .3932(3) .4021(4) -.0536(3) .0369(9) Uani d . 1 C
C17 .2828(3) .4156(3) -.0452(2) .0319(8) Uani d . 1 C
C18 .2258(3) .3235(3) -.0205(2) .0253(7) Uani d . 1 C
F1 -.34185(18) .1096(2) .07497(18) .0533(7) Uani d . 1 F
F2 -.2660(2) .1635(2) .21069(17) .0492(6) Uani d . 1 F
F3 -.2377(2) .25792(19) .09613(18) .0494(6) Uani d . 1 F
F4 -.0354(2) -.1334(2) .33494(16) .0557(7) Uani d . 1 F
F5 -.0048(3) -.2489(2) .23493(19) .0639(8) Uani d . 1 F
F6 .1313(2) -.1476(3) .3079(2) .0734(9) Uani d . 1 F
F7 .36645(18) .6025(2) .15218(16) .0460(6) Uani d . 1 F
F8 .31109(19) .6608(2) .27025(15) .0456(6) Uani d . 1 F
F9 .2652(2) .75166(19) .14478(18) .0497(6) Uani d . 1 F
F10 .0400(2) .4280(2) .35088(15) .0473(6) Uani d . 1 F
F11 -.12655(19) .4355(2) .26282(16) .0469(6) Uani d . 1 F
F12 -.01985(18) .29210(18) .25943(15) .0383(5) Uani d . 1 F
H2 -.137(3) .010(3) .241(3) .031(10) Uiso d . 1 H
H7 .164(3) .528(3) .273(3) .034(10) Uiso d . 1 H
H11 -.021(3) .248(3) .009(3) .033(11) Uiso d . 1 H
H12 .254(3) .050(3) .023(2) .023(9) Uiso d . 1 H
H14 .427(3) .138(3) .002(2) .007(7) Uiso d . 1 H
H15 .528(3) .289(3) -.041(3) .034(10) Uiso d . 1 H
H16 .431(4) .469(4) -.071(3) .042(11) Uiso d . 1 H
H17 .240(3) .485(3) -.054(3) .031(10) Uiso d . 1 H

loop_
_atom_site_aniso_label
_atom_site_aniso_U_11
_atom_site_aniso_U_22
_atom_site_aniso_U_33
_atom_site_aniso_U_12
_atom_site_aniso_U_13
_atom_site_aniso_U_23
Cu1 .0212(3) .0243(3) .0214(3) .0027(2) .0077(2) .0035(2)
Cu2 .0326(3) .0351(3) .0211(3) -.0154(3) .0008(2) .0058(2)
O1 .0320(13) .0327(14) .0300(13) -.0028(10) .0097(10) .0057(10)
O2 .0340(14) .0407(15) .0403(14) .0025(11) .0150(11) -.0007(12)
O3 .0340(13) .0373(14) .0250(12) -.0099(11) .0038(10) .0051(10)
O4 .0346(13) .0361(15) .0279(12) -.0082(11) .0030(10) .0056(10)
N1 .0229(13) .0325(16) .0273(14) -.0004(11) .0074(11) .0040(12)
N2 .0286(15) .0331(16) .0295(15) -.0051(12) .0062(12) .0008(12)
C1 .0251(16) .0272(17) .0306(17) -.0064(13) .0095(13) -.0022(14)
C2 .0301(17) .0343(19) .0231(15) .0002(14) .0093(13) -.0018(14)
C3 .0328(18) .033(2) .0283(17) -.0009(15) .0051(14) .0002(14)
C4 .0309(18) .037(2) .039(2) .0011(15) .0078(15) .0063(16)
C5 .050(2) .043(2) .0312(19) .0129(19) .0071(17) .0013(17)
C6 .0231(16) .0276(17) .0273(16) -.0021(13) .0041(13) -.0005(13)
C7 .0298(17) .035(2) .0217(16) -.0020(14) .0047(13) .0011(14)
C8 .0263(16) .0258(16) .0252(16) .0032(13) .0047(13) .0043(13)
C9 .0295(17) .0329(19) .0281(17) -.0040(14) .0029(14) -.0003(14)
C10 .0267(17) .036(2) .0294(17) .0031(14) .0088(14) .0043(14)
C11 .0275(17) .0318(19) .0300(17) -.0033(14) .0108(14) .0034(14)
C12 .0294(17) .0296(18) .0240(16) .0012(14) .0034(13) -.0023(13)
C13 .0279(17) .0322(18) .0227(16) -.0043(14) .0048(13) -.0058(13)
C14 .0265(17) .043(2) .0332(19) -.0021(16) .0069(14) -.0100(17)
C15 .0254(18) .055(2) .0306(19) -.0048(17) .0089(15) -.0069(17)
C16 .0345(19) .046(2) .0312(19) -.0145(17) .0094(15) -.0018(16)
C17 .0352(19) .033(2) .0269(17) -.0065(16) .0063(14) .0011(15)
C18 .0275(16) .0279(17) .0196(14) -.0021(13) .0032(12) -.0017(12)
F1 .0249(11) .0575(15) .0724(18) .0011(11) -.0012(11) -.0082(13)
F2 .0488(14) .0550(15) .0512(14) .0143(12) .0271(11) .0034(12)
F3 .0526(15) .0351(13) .0630(16) .0073(10) .0181(13) .0103(11)
F4 .0811(19) .0563(16) .0337(12) .0246(14) .0212(12) .0155(11)
F5 .108(2) .0351(14) .0518(16) .0097(14) .0242(16) .0024(11)
F6 .0533(17) .096(2) .0623(18) .0223(16) -.0063(14) .0186(16)
F7 .0300(11) .0554(15) .0553(15) -.0065(10) .0152(10) -.0064(12)
F8 .0375(12) .0655(16) .0304(11) -.0190(11) -.0003(9) -.0046(11)
F9 .0469(14) .0342(12) .0599(16) -.0135(10) -.0066(12) .0097(11)
F10 .0535(14) .0625(16) .0278(11) -.0144(12) .0130(10) .0034(11)
F11 .0365(12) .0570(15) .0536(14) .0107(11) .0237(11) .0075(12)
F12 .0421(12) .0327(11) .0427(12) .0014(10) .0148(10) .0120(10)

loop_
_atom_type_symbol
_atom_type_description
_atom_type_scat_dispersion_real
_atom_type_scat_dispersion_imag
_atom_type_scat_source
C C .0033 .0016 'International Tables Vol C Tables 4.2.6.8 and 6.1.1.4'
H H .0000 .0000 'International Tables Vol C Tables 4.2.6.8 and 6.1.1.4'
Cu Cu .3201 1.2651 'International Tables Vol C Tables 4.2.6.8 and 6.1.1.4'
F F .0171 .0103 'International Tables Vol C Tables 4.2.6.8 and 6.1.1.4'
N N .0061 .0033 'International Tables Vol C Tables 4.2.6.8 and 6.1.1.4'
O O .0106 .0060 'International Tables Vol C Tables 4.2.6.8 and 6.1.1.4'

loop_
_geom_angle_atom_site_label_1
_geom_angle_atom_site_label_2
_geom_angle_atom_site_label_3
_geom_angle_site_symmetry_1
_geom_angle_site_symmetry_3
_geom_angle
_geom_angle_publ_flag
O1 Cu1 O1 . 3 180.0 no
O1 Cu1 O2 . . 87.37(9) yes
O1 Cu1 O2 . 3 92.64(9) yes
O1 Cu1 O2 3 . 92.63(9) no
O1 Cu1 O2 3 3 87.36(10) no
O1 Cu1 N1 . . 88.76(11) yes
O1 Cu1 N1 . 3 91.24(11) yes
O1 Cu1 N1 3 . 91.24(11) no
O1 Cu1 N1 3 3 88.75(11) no
O2 Cu1 O2 . 3 180.0 no
O2 Cu1 N1 . . 96.29(11) yes
O2 Cu1 N1 . 3 83.71(11) yes
O2 Cu1 N1 3 . 83.71(11) no
O2 Cu1 N1 3 3 96.29(11) no
N1 Cu1 N1 . 3 180.0 no
O3 Cu2 O3 . 3_565 180.0 no
O3 Cu2 O4 . . 92.08(10) yes
O3 Cu2 O4 . 3_565 87.92(10) yes
O3 Cu2 O4 3_565 . 87.92(10) no
O3 Cu2 O4 3_565 3_565 92.08(10) no
O3 Cu2 N2 . . 91.32(11) yes
O3 Cu2 N2 . 3_565 88.67(10) yes
O3 Cu2 N2 3_565 3_565 91.33(11) no
O3 Cu2 N2 3_565 . 88.67(11) no
O4 Cu2 O4 . 3_565 180.0 no
O4 Cu2 N2 . . 88.68(10) yes
O4 Cu2 N2 . 3_565 91.32(10) yes
O4 Cu2 N2 3_565 . 91.32(10) no
O4 Cu2 N2 3_565 3_565 88.68(10) no
N2 Cu2 N2 . 3_565 180.0 no
Cu1 O1 C1 . . 126.1(2) no
Cu1 O2 C3 . . 120.8(2) no
Cu2 O3 C6 . . 124.8(2) no
Cu2 O4 C8 . . 124.8(2) no
Cu1 N1 C11 . . 119.2(2) no
Cu1 N1 C12 . . 122.7(2) no
C11 N1 C12 . . 116.5(3) no
Cu2 N2 C11 . . 112.3(2) no
Cu2 N2 C18 . . 129.6(2) no
C11 N2 C18 . . 117.1(3) no
O1 C1 C2 . . 129.4(3) no
O1 C1 C4 . . 112.1(3) no
C2 C1 C4 . . 118.4(3) no
C1 C2 C3 . . 122.9(3) no
O2 C3 C2 . . 128.3(3) no
O2 C3 C5 . . 113.5(3) no
C2 C3 C5 . . 118.1(3) no
C1 C4 F1 . . 109.2(3) no
C1 C4 F2 . . 113.6(3) no
C1 C4 F3 . . 111.8(3) no
F1 C4 F3 . . 107.1(3) no
F1 C4 F2 . . 107.0(3) no
F2 C4 F3 . . 107.8(3) no
C3 C5 F4 . . 113.6(3) no
C3 C5 F5 . . 110.0(3) no
C3 C5 F6 . . 112.1(4) no
F4 C5 F5 . . 106.6(4) no
F4 C5 F6 . . 106.9(3) no
F5 C5 F6 . . 107.2(3) no
O3 C6 C7 . . 128.4(3) no
O3 C6 C9 . . 112.5(3) no
C7 C6 C9 . . 119.1(3) no
C6 C7 C8 . . 121.8(3) no
O4 C8 C7 . . 128.0(3) no
O4 C8 C10 . . 113.0(3) no
C7 C8 C10 . . 118.9(3) no
C6 C9 F7 . . 109.5(3) no
C6 C9 F8 . . 113.7(3) no
C6 C9 F9 . . 111.4(3) no
F7 C9 F8 . . 106.6(3) no
F7 C9 F9 . . 107.1(3) no
F8 C9 F9 . . 108.2(3) no
C8 C10 F10 . . 113.2(3) no
C8 C10 F11 . . 110.5(3) no
C8 C10 F12 . . 110.4(3) no
F10 C10 F11 . . 107.7(3) no
F10 C10 F12 . . 107.3(3) no
F11 C10 F12 . . 107.4(3) no
N2 C11 N1 . . 127.0(3) no
N1 C12 C13 . . 122.1(3) no
C12 C13 C14 . . 122.6(3) no
C12 C13 C18 . . 118.3(3) no
C14 C13 C18 . . 119.0(3) no
C13 C14 C15 . . 119.1(4) no
C14 C15 C16 . . 120.9(3) no
C15 C16 C17 . . 121.7(4) no
C16 C17 C18 . . 118.5(4) no
N2 C18 C13 . . 118.7(3) no
N2 C18 C17 . . 120.4(3) no
C13 C18 C17 . . 120.8(3) no
C1 C2 H2 . . 118(2) no
C3 C2 H2 . . 119(2) no
C6 C7 H7 . . 117(3) no
C8 C7 H7 . . 121(3) no
N1 C11 H11 . . 116(2) no
N2 C11 H11 . . 117(2) no
N1 C12 H12 . . 119(2) no
C13 C12 H12 . . 119(2) no
C13 C14 H14 . . 114.0(19) no
C15 C14 H14 . . 126.9(19) no
C14 C15 H15 . . 118(2) no
C16 C15 H15 . . 121(2) no
C15 C16 H16 . . 122(2) no
C17 C16 H16 . . 116(2) no
C16 C17 H17 . . 126(2) no
C18 C17 H17 . . 116(2) no

loop_
_geom_bond_atom_site_label_1
_geom_bond_atom_site_label_2
_geom_bond_site_symmetry_2
_geom_bond_distance
_geom_bond_publ_flag
Cu1 O1 . 2.011(2) yes
Cu1 O1 3 2.011(2) no
Cu1 O2 . 2.189(3) yes
Cu1 O2 3 2.189(3) no
Cu1 N1 . 2.043(3) yes
Cu1 N1 3 2.043(3) no
Cu2 O3 3_565 1.957(2) no
Cu2 O3 . 1.957(2) yes
Cu2 O4 3_565 1.968(2) no
Cu2 O4 . 1.968(2) yes
Cu2 N2 3_565 2.439(3) no
Cu2 N2 . 2.439(3) yes
O1 C1 . 1.272(4) yes
O2 C3 . 1.248(4) yes
O3 C6 . 1.260(4) yes
O4 C8 . 1.258(4) yes
N1 C11 . 1.364(4) yes
N1 C12 . 1.325(4) yes
N2 C11 . 1.308(4) yes
N2 C18 . 1.397(4) yes
C1 C2 . 1.376(5) no
C1 C4 . 1.530(5) no
C2 C3 . 1.405(5) no
C3 C5 . 1.526(5) no
C4 F1 . 1.345(4) no
C4 F2 . 1.330(4) no
C4 F3 . 1.328(4) no
C5 F4 . 1.329(4) no
C5 F5 . 1.328(5) no
C5 F6 . 1.330(5) no
C6 C7 . 1.385(5) no
C6 C9 . 1.533(5) no
C7 C8 . 1.390(5) no
C8 C10 . 1.534(5) no
C9 F7 . 1.346(4) no
C9 F8 . 1.328(4) no
C9 F9 . 1.320(4) no
C10 F10 . 1.336(4) no
C10 F11 . 1.330(4) no
C10 F12 . 1.330(4) no
C12 C13 . 1.391(5) no
C13 C18 . 1.415(5) no
C13 C14 . 1.433(5) no
C14 C15 . 1.342(6) no
C15 C16 . 1.413(6) no
C16 C17 . 1.370(5) no
C17 C18 . 1.387(5) no
C2 H2 . .92(4) no
C7 H7 . .89(4) no
C11 H11 . 1.01(4) no
C12 H12 . 1.02(4) no
C14 H14 . .92(3) no
C15 H15 . .97(4) no
C16 H16 . .99(4) no
C17 H17 . .97(4) no
